data_4085232
loop_
_publ_author_name
'M\"uller, Astrid L.'
'Bleith, Tim'
'Roth, Torsten'
'Wadepohl, Hubert'
'Gade, Lutz H.'

_publ_section_title
;
 Iridium Half-Sandwich Complexes with Di- and Tridentate
 Bis(pyridylimino)isoindolato Ligands: Stoichiometric and Catalytic
 Reactivity
;
_journal_issue 11
_journal_name_full Organometallics
_journal_page_first 2326
_journal_paper_doi 10.1021/om501138t
_journal_volume 34
_journal_year 2015
_chemical_formula_moiety 'C33 H36 Ir N6, C24 H20 B'
_chemical_formula_sum 'C57 H56 B Ir N6'
_chemical_formula_weight 1028.08
_space_group_crystal_system triclinic
_space_group_IT_number 2
_space_group_name_Hall '-P 1'
_space_group_name_H-M_alt 'P -1'
_symmetry_cell_setting triclinic
_symmetry_Int_Tables_number 2
_symmetry_space_group_name_Hall '-P 1'
_symmetry_space_group_name_H-M 'P -1'
_atom_sites_solution_hydrogens geom
_atom_sites_solution_primary iterative
_atom_sites_solution_secondary difmap
_audit_block_code ga_am42
_audit_creation_date
;
'Mon Jun 23 15:39:06 2014'
;
_audit_update_record 'Mon Jun 23 15:48:59 CEST 2014'
_cell_angle_alpha 70.497(4)
_cell_angle_beta 82.773(3)
_cell_angle_gamma 68.559(4)
_cell_formula_units_Z 2
_cell_length_a 11.9752(4)
_cell_length_b 13.4730(7)
_cell_length_c 16.3477(5)
_cell_measurement_reflns_used 20510
_cell_measurement_temperature 120(1)
_cell_measurement_theta_max 28.2580
_cell_measurement_theta_min 3.8600
_cell_volume 2314.15(18)
_computing_cell_refinement
;
CrysAlisPro, Agilent Technologies,
Version 1.171.37.33 (release 27-03-2014 CrysAlis171 .NET)
(compiled Mar 27 2014,17:12:48)
;
_computing_data_collection
;
CrysAlisPro, Agilent Technologies,
Version 1.171.37.33 (release 27-03-2014 CrysAlis171 .NET)
(compiled Mar 27 2014,17:12:48)
;
_computing_data_reduction
;
CrysAlisPro, Agilent Technologies,
Version 1.171.37.33 (release 27-03-2014 CrysAlis171 .NET)
(compiled Mar 27 2014,17:12:48)
;
_computing_molecular_graphics 'Olex2 (Dolomanov et al., 2009)'
_computing_publication_material 'encif (Wadepohl, 2009-14); encifer 1.4 (CCDC, 2011)'
_computing_structure_refinement 'ShelXL (Sheldrick, 2008)'
_computing_structure_solution 'SUPERFLIP (Palatinus, 2007-2009)'
_diffrn_ambient_environment N~2~
_diffrn_ambient_temperature 120(1)
_diffrn_detector 'CCD plate'
_diffrn_detector_area_resol_mean 7.9621
_diffrn_detector_type Eos
_diffrn_measured_fraction_theta_full 0.998
_diffrn_measured_fraction_theta_max 0.901
_diffrn_measurement_details
;
  1 omega  -30.00   50.00   0.5000   10.0000
omega____ theta____ kappa____ phi______ frames
    -       18.5380  -79.0000   47.9152 160

  2 omega   -3.00   87.00   0.5000   10.0000
omega____ theta____ kappa____ phi______ frames
    -       18.5380   57.0000 -150.0000 180

  3 omega   24.00   50.00   0.5000   10.0000
omega____ theta____ kappa____ phi______ frames
    -       18.5380  -79.0000   71.2779 52

  4 omega   -9.00   83.00   0.5000   10.0000
omega____ theta____ kappa____ phi______ frames
    -       18.5380   77.0000  -60.0000 184

  5 omega    2.00   49.00   0.5000   10.0000
omega____ theta____ kappa____ phi______ frames
    -       18.5380  -77.0000  120.0000 94

  6 omega  -33.00   49.00   0.5000   10.0000
omega____ theta____ kappa____ phi______ frames
    -       18.5380  -77.0000 -120.0000 164

  7 omega  -44.00   49.00   0.5000   10.0000
omega____ theta____ kappa____ phi______ frames
    -       18.5380  -77.0000  -60.0000 186

  8 omega   -8.00   89.00   0.5000   10.0000
omega____ theta____ kappa____ phi______ frames
    -       18.5380   77.0000   60.0000 194

  9 omega  -49.00  -24.00   0.5000   10.0000
omega____ theta____ kappa____ phi______ frames
    -       18.5380  -77.0000 -180.0000 50

 10 omega   21.00   49.00   0.5000   10.0000
omega____ theta____ kappa____ phi______ frames
    -       18.5380  -77.0000 -180.0000 56

 11 omega  -52.00  -13.00   0.5000   10.0000
omega____ theta____ kappa____ phi______ frames
    -       18.5380  -77.0000  120.0000 78

 12 omega  -54.00  -28.00   0.5000   10.0000
omega____ theta____ kappa____ phi______ frames
    -      -18.6161  -61.0000 -150.0000 52

 13 omega    6.00   32.00   0.5000   10.0000
omega____ theta____ kappa____ phi______ frames
    -      -18.6161   77.0000  -30.0000 52

 14 omega  -49.00  -10.00   0.5000   10.0000
omega____ theta____ kappa____ phi______ frames
    -      -18.6161   77.0000  -30.0000 78

 15 omega  -39.00    2.00   0.5000   10.0000
omega____ theta____ kappa____ phi______ frames
    -      -18.6161  -57.0000   60.0000 82

 16 omega  -13.00   51.00   0.5000   10.0000
omega____ theta____ kappa____ phi______ frames
    -      -18.6161   38.0000 -150.0000 128

 17 omega   -7.00   35.00   0.5000   10.0000
omega____ theta____ kappa____ phi______ frames
    -       18.5380   38.0000  150.0000 84

 18 omega   -3.00   87.00   0.5000   10.0000
omega____ theta____ kappa____ phi______ frames
    -       18.5380   57.0000   30.0000 180

;
_diffrn_measurement_device 'four-circle diffractometer'
_diffrn_measurement_device_type 'Agilent SuperNova, Dual, Cu at zero, Eos'
_diffrn_measurement_method '\w scans'
_diffrn_measurement_specimen_support 'polyimid foil'
_diffrn_orient_matrix_UB_11 0.0204943000
_diffrn_orient_matrix_UB_12 0.0449729000
_diffrn_orient_matrix_UB_13 -0.0053179000
_diffrn_orient_matrix_UB_21 -0.0409982000
_diffrn_orient_matrix_UB_22 0.0163042000
_diffrn_orient_matrix_UB_23 0.0323912000
_diffrn_orient_matrix_UB_31 0.0441426000
_diffrn_orient_matrix_UB_32 -0.0354266000
_diffrn_orient_matrix_UB_33 0.0322690000
_diffrn_radiation_monochromator mirror
_diffrn_radiation_probe x-ray
_diffrn_radiation_type 'Mo K\a'
_diffrn_radiation_wavelength 0.71073
_diffrn_reflns_av_R_equivalents 0.0574
_diffrn_reflns_av_unetI/netI 0.0528
_diffrn_reflns_Laue_measured_fraction_full 0.998
_diffrn_reflns_Laue_measured_fraction_max 0.901
_diffrn_reflns_limit_h_max 15
_diffrn_reflns_limit_h_min -15
_diffrn_reflns_limit_k_max 17
_diffrn_reflns_limit_k_min -18
_diffrn_reflns_limit_l_max 22
_diffrn_reflns_limit_l_min -21
_diffrn_reflns_number 46926
_diffrn_reflns_point_group_measured_fraction_full 0.998
_diffrn_reflns_point_group_measured_fraction_max 0.901
_diffrn_reflns_theta_full 25.242
_diffrn_reflns_theta_max 29.015
_diffrn_reflns_theta_min 3.208
_diffrn_source 'microfocus X-Ray tube'
_exptl_absorpt_coefficient_mu 2.931
_exptl_absorpt_correction_T_max 0.850
_exptl_absorpt_correction_T_min 0.730
_exptl_absorpt_correction_type gaussian
_exptl_absorpt_process_details
;
CrysAlisPro, Agilent Technologies,
Version 1.171.37.33 (release 27-03-2014 CrysAlis171 .NET)
(compiled Mar 27 2014,17:12:48)
Numerical absorption correction based on gaussian integration over
            a multifaceted crystal model
Empirical absorption correction using spherical harmonics,
 implemented in SCALE3 ABSPACK scaling algorithm.
;
_exptl_crystal_colour red
_exptl_crystal_colour_primary red
_exptl_crystal_density_diffrn 1.475
_exptl_crystal_description irregular
_exptl_crystal_F_000 1044
_exptl_crystal_size_max 0.1406
_exptl_crystal_size_mid 0.0934
_exptl_crystal_size_min 0.0709
_refine_diff_density_max 0.775
_refine_diff_density_min -0.971
_refine_diff_density_rms 0.114
_refine_ls_extinction_method none
_refine_ls_goodness_of_fit_ref 1.069
_refine_ls_hydrogen_treatment constr
_refine_ls_matrix_type full
_refine_ls_number_parameters 594
_refine_ls_number_reflns 11110
_refine_ls_number_restraints 0
_refine_ls_restrained_S_all 1.069
_refine_ls_R_factor_all 0.0360
_refine_ls_R_factor_gt 0.0317
_refine_ls_shift/su_max 0.002
_refine_ls_shift/su_mean 0.000
_refine_ls_structure_factor_coef Fsqd
_refine_ls_weighting_details 'w=1/[\s^2^(Fo^2^)+(0.0157P)^2^+1.4903P] where P=(Fo^2^+2Fc^2^)/3'
_refine_ls_weighting_scheme calc
_refine_ls_wR_factor_gt 0.0593
_refine_ls_wR_factor_ref 0.0610
_reflns_Friedel_coverage 0.000
_reflns_number_gt 10321
_reflns_number_total 11110
_reflns_threshold_expression 'I > 2\s(I)'
_cod_data_source_file om501138t_si_003.cif
_cod_data_source_block ga_am42
_cod_depositor_comments 'Adding full bibliography for 4085217--4085232.cif.'
_cod_original_cell_volume 2314.15(17)
_cod_database_code 4085232
_audit_block_refno 2064
_audit_block_usercomment 'AM686_2, irregular, red'
_shelxl_version_number 2014-3
_chemical_oxdiff_formula 'C57 H56 B1 Ir1 N6'
_chemical_oxdiff_usercomment 'AM686_2, irregular, red'
_shelx_space_group_comment
;
The symmetry employed for this shelxl refinement is uniquely defined
by the following loop, which should always be used as a source of
symmetry information in preference to the above space-group names.
They are only intended as comments.
;
_shelx_estimated_absorpt_t_max 0.758
_shelx_estimated_absorpt_t_min 0.758
_reflns_odcompleteness_completeness 99.83
_reflns_odcompleteness_iscentric 1
_reflns_odcompleteness_theta 26.32
_olex2_refinement_description
;
1. Fixed Uiso
 At 1.2 times of:
  All C(H) groups, All C(H,H) groups
 At 1.5 times of:
  All C(H,H,H) groups
2.a Secondary CH2 refined with riding coordinates:
 C32(H32A,H32B)
2.b Aromatic/amide H refined with riding coordinates:
 C5(H5), C6(H6), C7(H7), C8(H8), C10(H10), C11(H11), C12(H12), C15(H15),
 C16(H16), C17(H17), C52(H52), C53(H53), C54(H54), C55(H55), C56(H56), C58(H58),
  C59(H59), C60(H60), C61(H61), C62(H62), C64(H64), C65(H65), C66(H66),
 C67(H67), C68(H68), C70(H70), C71(H71), C72(H72), C73(H73), C74(H74)
2.c Idealised Me refined as rotating group:
 C19(H19A,H19B,H19C), C20(H20A,H20B,H20C), C26(H26A,H26B,H26C), C27(H27A,H27B,
 H27C), C28(H28A,H28B,H28C), C29(H29A,H29B,H29C), C30(H30A,H30B,H30C), C33(H33A,
 H33B,H33C)
;
_olex2_submission_special_instructions 'No special instructions were received'
_cell_oxdiff_length_a 11.9752(4)
_cell_oxdiff_length_b 13.4730(6)
_cell_oxdiff_length_c 16.3477(5)
_cell_oxdiff_angle_alpha 70.497(3)
_cell_oxdiff_angle_beta 82.773(3)
_cell_oxdiff_angle_gamma 68.559(4)
_cell_oxdiff_volume 2314.15(15)
_cell_oxdiff_measurement_reflns_used 20510

loop_
_symmetry_equiv_pos_as_xyz
'x, y, z'
'-x, -y, -z'

loop_
_atom_site_label
_atom_site_type_symbol
_atom_site_fract_x
_atom_site_fract_y
_atom_site_fract_z
_atom_site_U_iso_or_equiv
_atom_site_adp_type
_atom_site_occupancy
_atom_site_site_symmetry_order
_atom_site_calc_flag
_atom_site_refinement_flags_posn
Ir Ir 0.78209(2) 0.27425(2) 0.23883(2) 0.01126(4) Uani 1 1 d .
N1 N 0.9109(2) 0.2281(2) 0.14966(14) 0.0135(5) Uani 1 1 d .
N2 N 1.0634(2) 0.0932(2) 0.25252(15) 0.0161(5) Uani 1 1 d .
N3 N 0.9333(2) 0.2387(2) 0.31412(15) 0.0131(5) Uani 1 1 d .
N4 N 0.8089(2) 0.3412(2) 0.01925(15) 0.0164(5) Uani 1 1 d .
N5 N 0.8502(2) 0.4483(2) -0.11793(16) 0.0175(5) Uani 1 1 d .
N6 N 0.7935(2) 0.4322(2) 0.17455(15) 0.0153(5) Uani 1 1 d .
C1 C 1.0122(2) 0.1376(2) 0.17649(18) 0.0131(6) Uani 1 1 d .
C2 C 1.0666(3) 0.0975(2) 0.10222(18) 0.0148(6) Uani 1 1 d .
C3 C 0.9991(3) 0.1741(2) 0.02865(18) 0.0149(6) Uani 1 1 d .
C4 C 0.8972(2) 0.2573(2) 0.05968(18) 0.0136(6) Uani 1 1 d .
C5 C 1.1677(3) 0.0080(3) 0.09678(19) 0.0191(6) Uani 1 1 d .
H5 H 1.2127 -0.0434 0.1470 0.023 Uiso 1 1 calc R
C6 C 1.2012(3) -0.0040(3) 0.0153(2) 0.0225(7) Uani 1 1 d .
H6 H 1.2698 -0.0652 0.0094 0.027 Uiso 1 1 calc R
C7 C 1.1357(3) 0.0725(3) -0.0579(2) 0.0227(7) Uani 1 1 d .
H7 H 1.1612 0.0630 -0.1131 0.027 Uiso 1 1 calc R
C8 C 1.0341(3) 0.1621(3) -0.05247(18) 0.0171(6) Uani 1 1 d .
H8 H 0.9899 0.2139 -0.1029 0.021 Uiso 1 1 calc R
C9 C 1.0336(3) 0.1474(3) 0.31481(18) 0.0158(6) Uani 1 1 d .
C10 C 1.1216(3) 0.1047(3) 0.37896(19) 0.0211(7) Uani 1 1 d .
H10 H 1.1891 0.0392 0.3803 0.025 Uiso 1 1 calc R
C11 C 1.1101(3) 0.1574(3) 0.43936(19) 0.0228(7) Uani 1 1 d .
H11 H 1.1689 0.1288 0.4832 0.027 Uiso 1 1 calc R
C12 C 1.0115(3) 0.2531(3) 0.43597(19) 0.0202(7) Uani 1 1 d .
H12 H 1.0039 0.2918 0.4766 0.024 Uiso 1 1 calc R
C13 C 0.9238(3) 0.2928(3) 0.37346(19) 0.0171(6) Uani 1 1 d .
C14 C 0.8026(3) 0.3707(2) -0.07198(18) 0.0158(6) Uani 1 1 d .
C15 C 0.7460(3) 0.3224(3) -0.10922(19) 0.0187(6) Uani 1 1 d .
H15 H 0.7116 0.2687 -0.0741 0.022 Uiso 1 1 calc R
C16 C 0.7414(3) 0.3549(3) -0.1989(2) 0.0218(7) Uani 1 1 d .
H16 H 0.7054 0.3226 -0.2268 0.026 Uiso 1 1 calc R
C17 C 0.7904(3) 0.4358(3) -0.2475(2) 0.0206(7) Uani 1 1 d .
H17 H 0.7877 0.4598 -0.3091 0.025 Uiso 1 1 calc R
C18 C 0.8428(3) 0.4808(3) -0.20563(19) 0.0187(6) Uani 1 1 d .
C19 C 0.8203(3) 0.3980(3) 0.3712(2) 0.0203(7) Uani 1 1 d .
H19A H 0.8056 0.4476 0.3112 0.031 Uiso 1 1 calc GR
H19B H 0.8388 0.4361 0.4065 0.031 Uiso 1 1 calc GR
H19C H 0.7485 0.3792 0.3944 0.031 Uiso 1 1 calc GR
C20 C 0.8987(3) 0.5674(3) -0.2545(2) 0.0274(8) Uani 1 1 d .
H20A H 0.8864 0.6200 -0.2219 0.041 Uiso 1 1 calc GR
H20B H 0.8613 0.6085 -0.3117 0.041 Uiso 1 1 calc GR
H20C H 0.9849 0.5302 -0.2615 0.041 Uiso 1 1 calc GR
C21 C 0.7292(3) 0.1300(2) 0.29268(18) 0.0145(6) Uani 1 1 d .
C22 C 0.6671(2) 0.1956(2) 0.21133(19) 0.0155(6) Uani 1 1 d .
C23 C 0.5950(3) 0.3036(3) 0.21665(19) 0.0161(6) Uani 1 1 d .
C24 C 0.6058(2) 0.3040(2) 0.30454(18) 0.0152(6) Uani 1 1 d .
C25 C 0.6860(3) 0.1964(2) 0.35085(19) 0.0163(6) Uani 1 1 d .
C26 C 0.8088(3) 0.0089(3) 0.3156(2) 0.0237(7) Uani 1 1 d .
H26A H 0.8559 -0.0052 0.2646 0.036 Uiso 1 1 calc GR
H26B H 0.7593 -0.0388 0.3348 0.036 Uiso 1 1 calc GR
H26C H 0.8630 -0.0081 0.3625 0.036 Uiso 1 1 calc GR
C27 C 0.6764(3) 0.1549(3) 0.13578(19) 0.0202(7) Uani 1 1 d .
H27A H 0.6443 0.2191 0.0841 0.030 Uiso 1 1 calc GR
H27B H 0.6303 0.1046 0.1477 0.030 Uiso 1 1 calc GR
H27C H 0.7607 0.1142 0.1258 0.030 Uiso 1 1 calc GR
C28 C 0.5141(3) 0.3980(3) 0.1472(2) 0.0233(7) Uani 1 1 d .
H28A H 0.5009 0.4695 0.1566 0.035 Uiso 1 1 calc GR
H28B H 0.4370 0.3872 0.1494 0.035 Uiso 1 1 calc GR
H28C H 0.5515 0.3987 0.0902 0.035 Uiso 1 1 calc GR
C29 C 0.5313(3) 0.3959(3) 0.3407(2) 0.0246(7) Uani 1 1 d .
H29A H 0.5610 0.3809 0.3984 0.037 Uiso 1 1 calc GR
H29B H 0.4476 0.3995 0.3453 0.037 Uiso 1 1 calc GR
H29C H 0.5364 0.4676 0.3022 0.037 Uiso 1 1 calc GR
C30 C 0.7199(3) 0.1564(3) 0.44443(19) 0.0222(7) Uani 1 1 d .
H30A H 0.8054 0.1107 0.4511 0.033 Uiso 1 1 calc GR
H30B H 0.6723 0.1112 0.4790 0.033 Uiso 1 1 calc GR
H30C H 0.7044 0.2212 0.4644 0.033 Uiso 1 1 calc GR
C31 C 0.8131(3) 0.5120(3) 0.13544(19) 0.0171(6) Uani 1 1 d .
C32 C 0.8413(3) 0.6123(3) 0.0853(2) 0.0208(7) Uani 1 1 d .
H32A H 0.9204 0.6051 0.1036 0.025 Uiso 1 1 calc R
H32B H 0.7804 0.6787 0.0978 0.025 Uiso 1 1 calc R
C33 C 0.8441(3) 0.6302(3) -0.0123(2) 0.0270(8) Uani 1 1 d .
H33A H 0.8523 0.7032 -0.0440 0.040 Uiso 1 1 calc GR
H33B H 0.7694 0.6286 -0.0295 0.040 Uiso 1 1 calc GR
H33C H 0.9124 0.5705 -0.0261 0.040 Uiso 1 1 calc GR
C51 C 0.5425(2) 0.8076(2) 0.19078(18) 0.0144(6) Uani 1 1 d .
C52 C 0.5197(3) 0.7212(3) 0.1739(2) 0.0214(7) Uani 1 1 d .
H52 H 0.4971 0.6676 0.2207 0.026 Uiso 1 1 calc R
C53 C 0.5293(3) 0.7115(3) 0.0905(2) 0.0237(7) Uani 1 1 d .
H53 H 0.5140 0.6513 0.0818 0.028 Uiso 1 1 calc R
C54 C 0.5606(3) 0.7884(3) 0.0209(2) 0.0218(7) Uani 1 1 d .
H54 H 0.5634 0.7838 -0.0362 0.026 Uiso 1 1 calc R
C55 C 0.5878(3) 0.8721(3) 0.03555(19) 0.0212(7) Uani 1 1 d .
H55 H 0.6126 0.9241 -0.0113 0.025 Uiso 1 1 calc R
C56 C 0.5790(3) 0.8806(3) 0.11898(19) 0.0182(6) Uani 1 1 d .
H56 H 0.5987 0.9388 0.1274 0.022 Uiso 1 1 calc R
C57 C 0.4877(3) 0.9474(3) 0.29186(19) 0.0169(6) Uani 1 1 d .
C58 C 0.4140(3) 1.0399(3) 0.22837(19) 0.0198(7) Uani 1 1 d .
H58 H 0.3948 1.0280 0.1786 0.024 Uiso 1 1 calc R
C59 C 0.3677(3) 1.1478(3) 0.2346(2) 0.0232(7) Uani 1 1 d .
H59 H 0.3188 1.2077 0.1895 0.028 Uiso 1 1 calc R
C60 C 0.3929(3) 1.1681(3) 0.3068(2) 0.0246(7) Uani 1 1 d .
H60 H 0.3614 1.2415 0.3119 0.029 Uiso 1 1 calc R
C61 C 0.4651(3) 1.0790(3) 0.3714(2) 0.0246(7) Uani 1 1 d .
H61 H 0.4831 1.0915 0.4213 0.030 Uiso 1 1 calc R
C62 C 0.5108(3) 0.9725(3) 0.3638(2) 0.0205(7) Uani 1 1 d .
H62 H 0.5600 0.9133 0.4090 0.025 Uiso 1 1 calc R
C63 C 0.6637(3) 0.7455(2) 0.33756(19) 0.0180(6) Uani 1 1 d .
C64 C 0.7705(3) 0.7347(3) 0.2893(2) 0.0209(7) Uani 1 1 d .
H64 H 0.7652 0.7662 0.2279 0.025 Uiso 1 1 calc R
C65 C 0.8838(3) 0.6802(3) 0.3267(2) 0.0264(7) Uani 1 1 d .
H65 H 0.9535 0.6753 0.2912 0.032 Uiso 1 1 calc R
C66 C 0.8944(3) 0.6333(3) 0.4157(2) 0.0291(8) Uani 1 1 d .
H66 H 0.9714 0.5956 0.4419 0.035 Uiso 1 1 calc R
C67 C 0.7923(3) 0.6418(3) 0.4661(2) 0.0280(8) Uani 1 1 d .
H67 H 0.7990 0.6095 0.5273 0.034 Uiso 1 1 calc R
C68 C 0.6791(3) 0.6974(3) 0.4279(2) 0.0230(7) Uani 1 1 d .
H68 H 0.6100 0.7029 0.4642 0.028 Uiso 1 1 calc R
C69 C 0.4255(3) 0.7654(2) 0.34066(17) 0.0136(6) Uani 1 1 d .
C70 C 0.3038(3) 0.8332(3) 0.32847(19) 0.0174(6) Uani 1 1 d .
H70 H 0.2840 0.9108 0.2971 0.021 Uiso 1 1 calc R
C71 C 0.2111(3) 0.7914(3) 0.36051(19) 0.0214(7) Uani 1 1 d .
H71 H 0.1301 0.8400 0.3498 0.026 Uiso 1 1 calc R
C72 C 0.2363(3) 0.6790(3) 0.40799(19) 0.0201(7) Uani 1 1 d .
H72 H 0.1732 0.6504 0.4302 0.024 Uiso 1 1 calc R
C73 C 0.3549(3) 0.6093(3) 0.42252(19) 0.0200(7) Uani 1 1 d .
H73 H 0.3738 0.5322 0.4551 0.024 Uiso 1 1 calc R
C74 C 0.4470(3) 0.6527(3) 0.38896(18) 0.0180(6) Uani 1 1 d .
H74 H 0.5278 0.6034 0.3995 0.022 Uiso 1 1 calc R
B B 0.5311(3) 0.8162(3) 0.2903(2) 0.0155(7) Uani 1 1 d .

loop_
_atom_site_aniso_label
_atom_site_aniso_U_11
_atom_site_aniso_U_22
_atom_site_aniso_U_33
_atom_site_aniso_U_23
_atom_site_aniso_U_13
_atom_site_aniso_U_12
Ir 0.01288(6) 0.01052(6) 0.01014(6) -0.00355(4) 0.00077(4) -0.00376(4)
N1 0.0139(12) 0.0152(13) 0.0097(12) -0.0033(10) 0.0012(9) -0.0041(10)
N2 0.0168(13) 0.0179(13) 0.0128(12) -0.0051(11) -0.0007(9) -0.0047(10)
N3 0.0163(13) 0.0132(13) 0.0115(12) -0.0042(10) 0.0014(9) -0.0075(10)
N4 0.0166(13) 0.0179(14) 0.0128(12) -0.0048(11) 0.0006(10) -0.0042(10)
N5 0.0179(13) 0.0158(13) 0.0162(13) -0.0022(11) -0.0008(10) -0.0053(10)
N6 0.0152(13) 0.0146(13) 0.0151(13) -0.0040(11) -0.0004(10) -0.0043(10)
C1 0.0155(15) 0.0099(14) 0.0149(14) -0.0042(12) 0.0018(11) -0.0058(11)
C2 0.0172(15) 0.0160(15) 0.0139(14) -0.0067(12) 0.0031(11) -0.0079(12)
C3 0.0151(15) 0.0145(15) 0.0146(14) -0.0042(12) 0.0006(11) -0.0052(12)
C4 0.0136(15) 0.0153(15) 0.0138(14) -0.0060(12) 0.0023(11) -0.0066(12)
C5 0.0215(17) 0.0163(16) 0.0175(15) -0.0050(13) -0.0020(12) -0.0038(13)
C6 0.0222(17) 0.0195(17) 0.0248(17) -0.0109(14) 0.0035(13) -0.0036(13)
C7 0.0275(18) 0.0235(18) 0.0194(16) -0.0123(14) 0.0048(13) -0.0077(14)
C8 0.0208(16) 0.0176(16) 0.0122(14) -0.0065(12) 0.0021(11) -0.0049(12)
C9 0.0188(16) 0.0197(16) 0.0103(14) -0.0030(12) 0.0001(11) -0.0100(12)
C10 0.0197(17) 0.0250(18) 0.0158(15) -0.0045(14) -0.0018(12) -0.0057(13)
C11 0.0248(18) 0.0312(19) 0.0119(15) -0.0020(14) -0.0020(12) -0.0126(14)
C12 0.0256(18) 0.0274(18) 0.0126(15) -0.0082(13) 0.0031(12) -0.0141(14)
C13 0.0215(16) 0.0189(16) 0.0139(15) -0.0059(13) 0.0062(12) -0.0118(13)
C14 0.0153(15) 0.0133(15) 0.0136(15) -0.0033(12) -0.0014(11) 0.0006(12)
C15 0.0202(16) 0.0184(16) 0.0175(15) -0.0028(13) 0.0007(12) -0.0096(13)
C16 0.0177(16) 0.0298(19) 0.0201(16) -0.0109(14) -0.0022(12) -0.0071(14)
C17 0.0159(16) 0.0296(19) 0.0148(15) -0.0057(14) 0.0007(12) -0.0075(13)
C18 0.0146(15) 0.0190(16) 0.0167(15) -0.0017(13) 0.0009(12) -0.0032(12)
C19 0.0257(17) 0.0234(17) 0.0193(16) -0.0132(14) 0.0042(13) -0.0122(14)
C20 0.0297(19) 0.030(2) 0.0204(17) -0.0012(15) 0.0031(14) -0.0147(15)
C21 0.0145(15) 0.0134(15) 0.0168(15) -0.0040(12) 0.0023(11) -0.0078(12)
C22 0.0125(15) 0.0168(16) 0.0189(15) -0.0052(13) 0.0022(11) -0.0079(12)
C23 0.0124(15) 0.0202(16) 0.0162(15) -0.0058(13) 0.0011(11) -0.0067(12)
C24 0.0139(15) 0.0179(16) 0.0173(15) -0.0092(13) 0.0052(11) -0.0077(12)
C25 0.0153(15) 0.0166(16) 0.0184(15) -0.0028(13) 0.0035(11) -0.0104(12)
C26 0.0252(18) 0.0161(16) 0.0281(18) -0.0047(14) 0.0014(14) -0.0076(13)
C27 0.0222(17) 0.0236(17) 0.0219(16) -0.0129(14) 0.0026(12) -0.0115(13)
C28 0.0181(17) 0.0223(17) 0.0232(17) -0.0023(14) -0.0044(13) -0.0026(13)
C29 0.0199(17) 0.0269(19) 0.0296(18) -0.0166(15) 0.0059(13) -0.0058(14)
C30 0.0264(18) 0.0270(18) 0.0142(15) -0.0037(14) 0.0003(12) -0.0129(14)
C31 0.0156(15) 0.0170(16) 0.0175(15) -0.0061(13) -0.0039(12) -0.0026(12)
C32 0.0196(16) 0.0137(16) 0.0266(17) 0.0010(13) -0.0064(13) -0.0075(12)
C33 0.0305(19) 0.0197(18) 0.0245(18) 0.0001(15) 0.0026(14) -0.0088(14)
C51 0.0088(14) 0.0150(15) 0.0149(14) -0.0023(12) -0.0011(11) -0.0008(11)
C52 0.0194(17) 0.0248(18) 0.0207(16) -0.0065(14) 0.0029(12) -0.0098(13)
C53 0.0230(18) 0.032(2) 0.0238(17) -0.0154(15) 0.0007(13) -0.0126(14)
C54 0.0149(16) 0.0290(18) 0.0167(16) -0.0087(14) -0.0025(12) 0.0000(13)
C55 0.0213(17) 0.0195(17) 0.0141(15) -0.0011(13) 0.0013(12) -0.0012(13)
C56 0.0193(16) 0.0163(16) 0.0181(15) -0.0051(13) -0.0006(12) -0.0052(12)
C57 0.0161(15) 0.0183(16) 0.0156(15) -0.0044(13) 0.0047(11) -0.0078(12)
C58 0.0202(16) 0.0216(17) 0.0164(15) -0.0056(13) 0.0029(12) -0.0070(13)
C59 0.0229(17) 0.0149(16) 0.0248(17) -0.0003(14) 0.0040(13) -0.0053(13)
C60 0.0243(18) 0.0159(16) 0.036(2) -0.0124(15) 0.0084(14) -0.0086(13)
C61 0.0255(18) 0.0301(19) 0.0271(18) -0.0153(15) 0.0065(14) -0.0159(15)
C62 0.0184(16) 0.0220(17) 0.0210(16) -0.0046(14) 0.0003(12) -0.0086(13)
C63 0.0205(16) 0.0159(16) 0.0202(16) -0.0069(13) -0.0001(12) -0.0082(12)
C64 0.0181(16) 0.0219(17) 0.0229(17) -0.0090(14) -0.0009(12) -0.0052(13)
C65 0.0191(17) 0.0286(19) 0.035(2) -0.0163(16) -0.0010(14) -0.0063(14)
C66 0.0250(19) 0.0228(18) 0.041(2) -0.0086(16) -0.0153(15) -0.0065(14)
C67 0.035(2) 0.0259(19) 0.0236(18) -0.0047(15) -0.0115(15) -0.0099(15)
C68 0.0235(18) 0.0256(18) 0.0193(16) -0.0042(14) -0.0038(13) -0.0089(14)
C69 0.0176(15) 0.0151(15) 0.0091(14) -0.0047(12) 0.0006(11) -0.0061(12)
C70 0.0195(16) 0.0162(16) 0.0149(15) -0.0059(13) -0.0014(12) -0.0029(12)
C71 0.0138(16) 0.0316(19) 0.0199(16) -0.0134(15) 0.0024(12) -0.0052(13)
C72 0.0239(17) 0.0287(18) 0.0151(15) -0.0084(14) 0.0067(12) -0.0181(14)
C73 0.0302(18) 0.0174(16) 0.0144(15) -0.0053(13) 0.0035(12) -0.0115(14)
C74 0.0207(16) 0.0199(16) 0.0127(15) -0.0065(13) -0.0007(12) -0.0049(13)
B 0.0168(17) 0.0134(17) 0.0144(17) -0.0027(14) -0.0006(13) -0.0043(13)

loop_
_atom_type_symbol
_atom_type_description
_atom_type_scat_dispersion_real
_atom_type_scat_dispersion_imag
_atom_type_scat_source
C C 0.0033 0.0016 'International Tables Vol C Tables 4.2.6.8 and 6.1.1.4'
H H 0.0000 0.0000 'International Tables Vol C Tables 4.2.6.8 and 6.1.1.4'
B B 0.0013 0.0007 'International Tables Vol C Tables 4.2.6.8 and 6.1.1.4'
Ir Ir -1.4442 7.9887 'International Tables Vol C Tables 4.2.6.8 and 6.1.1.4'
N N 0.0061 0.0033 'International Tables Vol C Tables 4.2.6.8 and 6.1.1.4'

loop_
_exptl_crystal_face_index_h
_exptl_crystal_face_index_k
_exptl_crystal_face_index_l
_exptl_crystal_face_perp_dist
_exptl_oxdiff_crystal_face_indexfrac_h
_exptl_oxdiff_crystal_face_indexfrac_k
_exptl_oxdiff_crystal_face_indexfrac_l
_exptl_oxdiff_crystal_face_x
_exptl_oxdiff_crystal_face_y
_exptl_oxdiff_crystal_face_z
11 0 -16 0.0477 11.0114 0.0025 -16.0129 0.3109 -0.9701 -0.0307
-5 10 -10 0.0462 -5.0024 10.0079 -10.0053 0.4008 0.0442 -0.8982
-8 6 18 0.0399 -8.0088 6.0026 18.0131 0.0100 1.0097 0.0151
11 -3 13 0.0334 11.0075 -3.0016 13.0054 0.0214 -0.0790 1.0119
-12 -18 -8 0.0562 -12.0101 -18.0156 -8.0013 -1.0138 -0.0605 -0.1501
-10 3 -14 0.0377 -10.0065 3.0018 -14.0063 0.0044 0.0055 -1.0000
4 -12 9 0.0318 4.0016 -12.0096 9.0050 -0.5060 -0.0682 0.8927
10 18 6 0.0633 10.0087 18.0154 6.0005 0.9834 0.0778 -0.0028
-13 6 -1 0.0366 -13.0106 6.0030 -0.9975 0.0086 0.5990 -0.8192
-15 2 4 0.0373 -15.0131 1.9993 4.0063 -0.2391 0.7779 -0.6043
2 -2 20 0.0240 1.9990 -2.0025 20.0121 -0.1555 0.5336 0.8050

loop_
_geom_angle_atom_site_label_1
_geom_angle_atom_site_label_2
_geom_angle_atom_site_label_3
_geom_angle
N1 Ir N3 83.45(9)
N1 Ir N6 82.72(9)
N1 Ir C21 102.53(10)
N1 Ir C22 94.11(10)
N1 Ir C23 119.61(10)
N1 Ir C24 157.36(10)
N1 Ir C25 139.15(10)
N3 Ir C21 104.53(10)
N3 Ir C22 142.17(10)
N3 Ir C23 155.68(10)
N3 Ir C24 117.12(10)
N3 Ir C25 93.71(10)
N6 Ir N3 88.15(9)
N6 Ir C21 166.66(10)
N6 Ir C22 129.14(10)
N6 Ir C23 101.57(10)
N6 Ir C24 106.01(10)
N6 Ir C25 138.06(10)
C21 Ir C22 39.05(10)
C21 Ir C23 65.14(11)
C21 Ir C24 64.75(11)
C21 Ir C25 38.76(11)
C22 Ir C23 37.97(11)
C22 Ir C24 64.01(11)
C22 Ir C25 64.03(11)
C23 Ir C24 38.85(10)
C23 Ir C25 64.15(11)
C25 Ir C24 37.72(11)
C1 N1 Ir 119.87(18)
C1 N1 C4 110.1(2)
C4 N1 Ir 127.61(18)
C1 N2 C9 122.6(3)
C9 N3 Ir 119.42(18)
C13 N3 Ir 120.69(19)
C13 N3 C9 118.8(2)
C4 N4 C14 119.3(2)
C14 N5 C18 117.5(3)
C31 N6 Ir 171.5(2)
N1 C1 C2 109.0(2)
N2 C1 N1 128.7(3)
N2 C1 C2 122.1(3)
C3 C2 C1 107.0(2)
C5 C2 C1 131.0(3)
C5 C2 C3 121.9(3)
C2 C3 C4 106.6(2)
C8 C3 C2 120.2(3)
C8 C3 C4 133.2(3)
N1 C4 C3 107.1(2)
N4 C4 N1 121.5(3)
N4 C4 C3 131.4(3)
C2 C5 H5 121.2
C2 C5 C6 117.5(3)
C6 C5 H5 121.2
C5 C6 H6 119.6
C5 C6 C7 120.9(3)
C7 C6 H6 119.6
C6 C7 H7 119.2
C8 C7 C6 121.6(3)
C8 C7 H7 119.2
C3 C8 C7 118.0(3)
C3 C8 H8 121.0
C7 C8 H8 121.0
N2 C9 C10 113.6(3)
N3 C9 N2 125.5(2)
N3 C9 C10 120.9(3)
C9 C10 H10 120.0
C11 C10 C9 119.9(3)
C11 C10 H10 120.0
C10 C11 H11 120.4
C10 C11 C12 119.1(3)
C12 C11 H11 120.4
C11 C12 H12 119.8
C11 C12 C13 120.3(3)
C13 C12 H12 119.8
N3 C13 C12 120.8(3)
N3 C13 C19 120.8(3)
C12 C13 C19 118.3(3)
N5 C14 N4 115.9(3)
N5 C14 C15 123.7(3)
C15 C14 N4 120.4(3)
C14 C15 H15 121.0
C16 C15 C14 118.0(3)
C16 C15 H15 121.0
C15 C16 H16 120.6
C15 C16 C17 118.9(3)
C17 C16 H16 120.6
C16 C17 H17 120.3
C18 C17 C16 119.5(3)
C18 C17 H17 120.3
N5 C18 C17 122.5(3)
N5 C18 C20 115.5(3)
C17 C18 C20 122.0(3)
C13 C19 H19A 109.5
C13 C19 H19B 109.5
C13 C19 H19C 109.5
H19A C19 H19B 109.5
H19A C19 H19C 109.5
H19B C19 H19C 109.5
C18 C20 H20A 109.5
C18 C20 H20B 109.5
C18 C20 H20C 109.5
H20A C20 H20B 109.5
H20A C20 H20C 109.5
H20B C20 H20C 109.5
C22 C21 Ir 72.11(16)
C22 C21 C26 125.5(3)
C25 C21 Ir 73.00(16)
C25 C21 C22 107.3(2)
C25 C21 C26 126.6(3)
C26 C21 Ir 127.4(2)
C21 C22 Ir 68.84(15)
C21 C22 C27 125.1(3)
C23 C22 Ir 71.06(16)
C23 C22 C21 108.6(2)
C23 C22 C27 126.3(3)
C27 C22 Ir 126.8(2)
C22 C23 Ir 70.97(16)
C22 C23 C24 107.7(2)
C22 C23 C28 126.5(3)
C24 C23 Ir 71.46(16)
C24 C23 C28 125.6(3)
C28 C23 Ir 126.8(2)
C23 C24 Ir 69.69(16)
C23 C24 C29 124.7(3)
C25 C24 Ir 70.94(16)
C25 C24 C23 107.6(3)
C25 C24 C29 127.1(3)
C29 C24 Ir 131.3(2)
C21 C25 Ir 68.24(16)
C21 C25 C30 124.9(3)
C24 C25 Ir 71.35(16)
C24 C25 C21 108.6(2)
C24 C25 C30 126.6(3)
C30 C25 Ir 126.9(2)
C21 C26 H26A 109.5
C21 C26 H26B 109.5
C21 C26 H26C 109.5
H26A C26 H26B 109.5
H26A C26 H26C 109.5
H26B C26 H26C 109.5
C22 C27 H27A 109.5
C22 C27 H27B 109.5
C22 C27 H27C 109.5
H27A C27 H27B 109.5
H27A C27 H27C 109.5
H27B C27 H27C 109.5
C23 C28 H28A 109.5
C23 C28 H28B 109.5
C23 C28 H28C 109.5
H28A C28 H28B 109.5
H28A C28 H28C 109.5
H28B C28 H28C 109.5
C24 C29 H29A 109.5
C24 C29 H29B 109.5
C24 C29 H29C 109.5
H29A C29 H29B 109.5
H29A C29 H29C 109.5
H29B C29 H29C 109.5
C25 C30 H30A 109.5
C25 C30 H30B 109.5
C25 C30 H30C 109.5
H30A C30 H30B 109.5
H30A C30 H30C 109.5
H30B C30 H30C 109.5
N6 C31 C32 178.6(3)
C31 C32 H32A 109.2
C31 C32 H32B 109.2
C31 C32 C33 111.9(3)
H32A C32 H32B 107.9
C33 C32 H32A 109.2
C33 C32 H32B 109.2
C32 C33 H33A 109.5
C32 C33 H33B 109.5
C32 C33 H33C 109.5
H33A C33 H33B 109.5
H33A C33 H33C 109.5
H33B C33 H33C 109.5
C52 C51 B 120.9(3)
C56 C51 C52 115.2(3)
C56 C51 B 123.9(3)
C51 C52 H52 118.9
C53 C52 C51 122.2(3)
C53 C52 H52 118.9
C52 C53 H53 119.7
C54 C53 C52 120.6(3)
C54 C53 H53 119.7
C53 C54 H54 120.6
C53 C54 C55 118.7(3)
C55 C54 H54 120.6
C54 C55 H55 119.9
C54 C55 C56 120.2(3)
C56 C55 H55 119.9
C51 C56 H56 118.5
C55 C56 C51 123.0(3)
C55 C56 H56 118.5
C58 C57 C62 114.5(3)
C58 C57 B 123.7(3)
C62 C57 B 121.4(3)
C57 C58 H58 118.3
C59 C58 C57 123.4(3)
C59 C58 H58 118.3
C58 C59 H59 120.1
C60 C59 C58 119.9(3)
C60 C59 H59 120.1
C59 C60 H60 120.6
C59 C60 C61 118.7(3)
C61 C60 H60 120.6
C60 C61 H61 119.7
C62 C61 C60 120.5(3)
C62 C61 H61 119.7
C57 C62 H62 118.5
C61 C62 C57 123.0(3)
C61 C62 H62 118.5
C64 C63 C68 114.9(3)
C64 C63 B 121.4(3)
C68 C63 B 123.6(3)
C63 C64 H64 118.4
C65 C64 C63 123.3(3)
C65 C64 H64 118.4
C64 C65 H65 120.1
C66 C65 C64 119.7(3)
C66 C65 H65 120.1
C65 C66 H66 120.4
C67 C66 C65 119.3(3)
C67 C66 H66 120.4
C66 C67 H67 119.7
C66 C67 C68 120.6(3)
C68 C67 H67 119.7
C63 C68 H68 118.9
C67 C68 C63 122.2(3)
C67 C68 H68 118.9
C70 C69 B 120.3(3)
C74 C69 C70 115.1(3)
C74 C69 B 124.2(3)
C69 C70 H70 118.7
C71 C70 C69 122.7(3)
C71 C70 H70 118.7
C70 C71 H71 119.8
C72 C71 C70 120.4(3)
C72 C71 H71 119.8
C71 C72 H72 120.5
C73 C72 C71 119.0(3)
C73 C72 H72 120.5
C72 C73 H73 120.1
C72 C73 C74 119.8(3)
C74 C73 H73 120.1
C69 C74 C73 123.1(3)
C69 C74 H74 118.5
C73 C74 H74 118.5
C51 B C57 112.7(2)
C51 B C69 107.0(2)
C63 B C51 108.5(2)
C63 B C57 108.7(2)
C63 B C69 113.1(2)
C69 B C57 106.9(2)

loop_
_geom_bond_atom_site_label_1
_geom_bond_atom_site_label_2
_geom_bond_distance
Ir N1 2.057(2)
Ir N3 2.134(2)
Ir N6 2.081(2)
Ir C21 2.138(3)
Ir C22 2.182(3)
Ir C23 2.183(3)
Ir C24 2.207(3)
Ir C25 2.202(3)
N1 C1 1.358(4)
N1 C4 1.405(3)
N2 C1 1.306(3)
N2 C9 1.383(4)
N3 C9 1.368(4)
N3 C13 1.367(4)
N4 C4 1.279(4)
N4 C14 1.414(4)
N5 C14 1.337(4)
N5 C18 1.356(4)
N6 C31 1.144(4)
C1 C2 1.474(4)
C2 C3 1.403(4)
C2 C5 1.380(4)
C3 C4 1.493(4)
C3 C8 1.383(4)
C5 H5 0.9500
C5 C6 1.387(4)
C6 H6 0.9500
C6 C7 1.390(4)
C7 H7 0.9500
C7 C8 1.385(4)
C8 H8 0.9500
C9 C10 1.405(4)
C10 H10 0.9500
C10 C11 1.364(4)
C11 H11 0.9500
C11 C12 1.383(4)
C12 H12 0.9500
C12 C13 1.389(4)
C13 C19 1.497(4)
C14 C15 1.394(4)
C15 H15 0.9500
C15 C16 1.385(4)
C16 H16 0.9500
C16 C17 1.390(4)
C17 H17 0.9500
C17 C18 1.376(4)
C18 C20 1.505(4)
C19 H19A 0.9800
C19 H19B 0.9800
C19 H19C 0.9800
C20 H20A 0.9800
C20 H20B 0.9800
C20 H20C 0.9800
C21 C22 1.445(4)
C21 C25 1.441(4)
C21 C26 1.501(4)
C22 C23 1.420(4)
C22 C27 1.487(4)
C23 C24 1.460(4)
C23 C28 1.503(4)
C24 C25 1.425(4)
C24 C29 1.492(4)
C25 C30 1.497(4)
C26 H26A 0.9800
C26 H26B 0.9800
C26 H26C 0.9800
C27 H27A 0.9800
C27 H27B 0.9800
C27 H27C 0.9800
C28 H28A 0.9800
C28 H28B 0.9800
C28 H28C 0.9800
C29 H29A 0.9800
C29 H29B 0.9800
C29 H29C 0.9800
C30 H30A 0.9800
C30 H30B 0.9800
C30 H30C 0.9800
C31 C32 1.462(4)
C32 H32A 0.9900
C32 H32B 0.9900
C32 C33 1.531(4)
C33 H33A 0.9800
C33 H33B 0.9800
C33 H33C 0.9800
C51 C52 1.403(4)
C51 C56 1.397(4)
C51 B 1.655(4)
C52 H52 0.9500
C52 C53 1.401(4)
C53 H53 0.9500
C53 C54 1.377(4)
C54 H54 0.9500
C54 C55 1.380(4)
C55 H55 0.9500
C55 C56 1.394(4)
C56 H56 0.9500
C57 C58 1.405(4)
C57 C62 1.409(4)
C57 B 1.659(4)
C58 H58 0.9500
C58 C59 1.388(4)
C59 H59 0.9500
C59 C60 1.387(4)
C60 H60 0.9500
C60 C61 1.389(5)
C61 H61 0.9500
C61 C62 1.380(4)
C62 H62 0.9500
C63 C64 1.402(4)
C63 C68 1.407(4)
C63 B 1.654(4)
C64 H64 0.9500
C64 C65 1.391(4)
C65 H65 0.9500
C65 C66 1.381(5)
C66 H66 0.9500
C66 C67 1.376(5)
C67 H67 0.9500
C67 C68 1.395(4)
C68 H68 0.9500
C69 C70 1.406(4)
C69 C74 1.400(4)
C69 B 1.655(4)
C70 H70 0.9500
C70 C71 1.392(4)
C71 H71 0.9500
C71 C72 1.388(4)
C72 H72 0.9500
C72 C73 1.384(4)
C73 H73 0.9500
C73 C74 1.402(4)
C74 H74 0.9500

loop_
_geom_torsion_atom_site_label_1
_geom_torsion_atom_site_label_2
_geom_torsion_atom_site_label_3
_geom_torsion_atom_site_label_4
_geom_torsion
Ir N1 C1 N2 -25.1(4)
Ir N1 C1 C2 159.36(18)
Ir N1 C4 N4 19.1(4)
Ir N1 C4 C3 -160.29(19)
Ir N3 C9 N2 20.8(4)
Ir N3 C9 C10 -163.7(2)
Ir N3 C13 C12 165.1(2)
Ir N3 C13 C19 -16.6(4)
Ir C21 C22 C23 -60.2(2)
Ir C21 C22 C27 120.8(3)
Ir C21 C25 C24 60.2(2)
Ir C21 C25 C30 -120.6(3)
Ir C22 C23 C24 -62.39(19)
Ir C22 C23 C28 122.2(3)
Ir C23 C24 C25 -61.1(2)
Ir C23 C24 C29 126.9(3)
Ir C24 C25 C21 -58.25(19)
Ir C24 C25 C30 122.5(3)
N1 C1 C2 C3 5.2(3)
N1 C1 C2 C5 -178.7(3)
N2 C1 C2 C3 -170.7(3)
N2 C1 C2 C5 5.4(5)
N2 C9 C10 C11 173.2(3)
N3 C9 C10 C11 -2.8(5)
N4 C14 C15 C16 179.4(3)
N5 C14 C15 C16 1.5(4)
C1 N1 C4 N4 -179.0(3)
C1 N1 C4 C3 1.6(3)
C1 N2 C9 N3 15.2(5)
C1 N2 C9 C10 -160.6(3)
C1 C2 C3 C4 -4.0(3)
C1 C2 C3 C8 175.7(3)
C1 C2 C5 C6 -175.6(3)
C2 C3 C4 N1 1.6(3)
C2 C3 C4 N4 -177.7(3)
C2 C3 C8 C7 0.8(4)
C2 C5 C6 C7 0.8(5)
C3 C2 C5 C6 0.1(5)
C4 N1 C1 N2 171.4(3)
C4 N1 C1 C2 -4.2(3)
C4 N4 C14 N5 -93.4(3)
C4 N4 C14 C15 88.5(4)
C4 C3 C8 C7 -179.7(3)
C5 C2 C3 C4 179.4(3)
C5 C2 C3 C8 -0.9(4)
C5 C6 C7 C8 -0.9(5)
C6 C7 C8 C3 0.1(5)
C8 C3 C4 N1 -178.0(3)
C8 C3 C4 N4 2.7(6)
C9 N2 C1 N1 -13.7(5)
C9 N2 C1 C2 161.3(3)
C9 N3 C13 C12 -2.9(4)
C9 N3 C13 C19 175.5(3)
C9 C10 C11 C12 -0.4(5)
C10 C11 C12 C13 2.0(5)
C11 C12 C13 N3 -0.3(5)
C11 C12 C13 C19 -178.7(3)
C13 N3 C9 N2 -171.1(3)
C13 N3 C9 C10 4.4(4)
C14 N4 C4 N1 176.7(3)
C14 N4 C4 C3 -4.1(5)
C14 N5 C18 C17 -1.0(4)
C14 N5 C18 C20 -179.5(3)
C14 C15 C16 C17 -1.6(4)
C15 C16 C17 C18 0.5(5)
C16 C17 C18 N5 0.9(5)
C16 C17 C18 C20 179.2(3)
C18 N5 C14 N4 -178.3(2)
C18 N5 C14 C15 -0.2(4)
C21 C22 C23 Ir 58.79(19)
C21 C22 C23 C24 -3.6(3)
C21 C22 C23 C28 -179.0(3)
C22 C21 C25 Ir -64.44(19)
C22 C21 C25 C24 -4.3(3)
C22 C21 C25 C30 175.0(3)
C22 C23 C24 Ir 62.08(19)
C22 C23 C24 C25 1.0(3)
C22 C23 C24 C29 -171.1(3)
C23 C24 C25 Ir 60.33(19)
C23 C24 C25 C21 2.1(3)
C23 C24 C25 C30 -177.1(3)
C25 C21 C22 Ir 65.03(19)
C25 C21 C22 C23 4.9(3)
C25 C21 C22 C27 -174.1(3)
C26 C21 C22 Ir -123.6(3)
C26 C21 C22 C23 176.2(3)
C26 C21 C22 C27 -2.8(5)
C26 C21 C25 Ir 124.4(3)
C26 C21 C25 C24 -175.5(3)
C26 C21 C25 C30 3.8(5)
C27 C22 C23 Ir -122.2(3)
C27 C22 C23 C24 175.4(3)
C27 C22 C23 C28 0.0(5)
C28 C23 C24 Ir -122.5(3)
C28 C23 C24 C25 176.4(3)
C28 C23 C24 C29 4.3(5)
C29 C24 C25 Ir -127.9(3)
C29 C24 C25 C21 173.8(3)
C29 C24 C25 C30 -5.4(5)
C51 C52 C53 C54 -0.7(5)
C52 C51 C56 C55 2.5(4)
C52 C51 B C57 -148.5(3)
C52 C51 B C63 91.0(3)
C52 C51 B C69 -31.4(4)
C52 C53 C54 C55 3.0(5)
C53 C54 C55 C56 -2.4(4)
C54 C55 C56 C51 -0.4(5)
C56 C51 C52 C53 -2.0(4)
C56 C51 B C57 34.0(4)
C56 C51 B C63 -86.4(3)
C56 C51 B C69 151.2(3)
C57 C58 C59 C60 -0.6(5)
C58 C57 C62 C61 -0.1(4)
C58 C57 B C51 29.8(4)
C58 C57 B C63 150.1(3)
C58 C57 B C69 -87.5(3)
C58 C59 C60 C61 0.3(5)
C59 C60 C61 C62 0.1(5)
C60 C61 C62 C57 -0.2(5)
C62 C57 C58 C59 0.5(4)
C62 C57 B C51 -158.2(3)
C62 C57 B C63 -37.8(4)
C62 C57 B C69 84.6(3)
C63 C64 C65 C66 0.2(5)
C64 C63 C68 C67 -0.9(5)
C64 C63 B C51 29.6(4)
C64 C63 B C57 -93.3(3)
C64 C63 B C69 148.1(3)
C64 C65 C66 C67 -0.3(5)
C65 C66 C67 C68 -0.2(5)
C66 C67 C68 C63 0.8(5)
C68 C63 C64 C65 0.4(5)
C68 C63 B C51 -154.0(3)
C68 C63 B C57 83.1(3)
C68 C63 B C69 -35.4(4)
C69 C70 C71 C72 1.2(4)
C70 C69 C74 C73 0.5(4)
C70 C69 B C51 -81.7(3)
C70 C69 B C57 39.2(3)
C70 C69 B C63 158.8(3)
C70 C71 C72 C73 -0.3(4)
C71 C72 C73 C74 -0.3(4)
C72 C73 C74 C69 0.2(4)
C74 C69 C70 C71 -1.2(4)
C74 C69 B C51 90.8(3)
C74 C69 B C57 -148.2(3)
C74 C69 B C63 -28.6(4)
B C51 C52 C53 -179.6(3)
B C51 C56 C55 -179.9(3)
B C57 C58 C59 173.0(3)
B C57 C62 C61 -172.8(3)
B C63 C64 C65 177.1(3)
B C63 C68 C67 -177.5(3)
B C69 C70 C71 172.0(3)
B C69 C74 C73 -172.4(3)
